data_7055727
loop_
_publ_author_name
'Bortoluzzi, Marco'
'Marchetti, Fabio'
'Pampaloni, Guido'
'Zacchini, Stefano'

_publ_section_title
;
 The chemistry of high valent tungsten chlorides with N-substituted ureas,
 including urea self-protonation reactions triggered by WCl6
;
_journal_issue 10
_journal_name_full 'New J. Chem.'
_journal_page_first 8271
_journal_paper_doi 10.1039/C6NJ01822J
_journal_volume 40
_journal_year 2016
_chemical_formula_sum 'C3 H8 Cl4 N2 O2 W'
_chemical_formula_weight 429.76
_chemical_name_systematic
; 
 ? 
;
_space_group_IT_number 14
_symmetry_cell_setting monoclinic
_symmetry_space_group_name_Hall '-P 2yn'
_symmetry_space_group_name_H-M 'P 1 21/n 1'
_atom_sites_solution_hydrogens geom
_atom_sites_solution_primary direct
_atom_sites_solution_secondary difmap
_audit_creation_method SHELXL-97
_audit_update_record
;
2016-05-09 deposited with the CCDC.
2016-08-10 downloaded from the CCDC.
;
_cell_angle_alpha 90.00
_cell_angle_beta 89.971(2)
_cell_angle_gamma 90.00
_cell_formula_units_Z 4
_cell_length_a 9.483(2)
_cell_length_b 10.127(2)
_cell_length_c 11.202(2)
_cell_measurement_reflns_used 7743
_cell_measurement_temperature 100(2)
_cell_measurement_theta_max 27.450
_cell_measurement_theta_min 2.7115
_cell_volume 1075.8(4)
_computing_cell_refinement 'APEX2 (Bruker AXS, 2006)'
_computing_data_collection 'APEX2 (Bruker AXS, 2006)'
_computing_data_reduction 'SAINT (Bruker AXS, 2004)'
_computing_molecular_graphics 'ORTEPII (Johnson, 1996)'
_computing_publication_material 'XCIF (Bruker AXS, 2001)'
_computing_structure_refinement 'SHELXL-97 (Sheldrick, 1997)'
_computing_structure_solution 'SHELXS-97 (Sheldrick, 1990)'
_diffrn_ambient_temperature 100(2)
_diffrn_measured_fraction_theta_full 0.981
_diffrn_measured_fraction_theta_max 0.981
_diffrn_measurement_device_type 'CCD area detector'
_diffrn_measurement_method 'phi and omega scans'
_diffrn_radiation_monochromator graphite
_diffrn_radiation_source 'fine-focus sealed tube'
_diffrn_radiation_type MoK\a
_diffrn_radiation_wavelength 0.71073
_diffrn_reflns_av_R_equivalents 0.0571
_diffrn_reflns_av_sigmaI/netI 0.0427
_diffrn_reflns_limit_h_max 11
_diffrn_reflns_limit_h_min -11
_diffrn_reflns_limit_k_max 12
_diffrn_reflns_limit_k_min -12
_diffrn_reflns_limit_l_max 13
_diffrn_reflns_limit_l_min -13
_diffrn_reflns_number 9529
_diffrn_reflns_theta_full 25.49
_diffrn_reflns_theta_max 25.49
_diffrn_reflns_theta_min 1.82
_exptl_absorpt_coefficient_mu 11.696
_exptl_absorpt_correction_T_max 0.3876
_exptl_absorpt_correction_T_min 0.2562
_exptl_absorpt_correction_type empirical
_exptl_absorpt_process_details
; 
 Data were corrected for Lorentz polarization and absorption
 effects (empirical absorption correction SADABS).
 R(int) =  0.1562 (selected reflections only, before parameter refinement)
 R(int) =  0.0772 (selected reflections only, after parameter refinement)
;
_exptl_crystal_colour red-orange
_exptl_crystal_density_diffrn 2.654
_exptl_crystal_density_method 'not measured'
_exptl_crystal_description prism
_exptl_crystal_F_000 792
_exptl_crystal_size_max 0.16
_exptl_crystal_size_mid 0.13
_exptl_crystal_size_min 0.10
_refine_diff_density_max 4.439
_refine_diff_density_min -2.745
_refine_diff_density_rms 0.386
_refine_ls_extinction_method none
_refine_ls_goodness_of_fit_ref 1.225
_refine_ls_hydrogen_treatment constr
_refine_ls_matrix_type full
_refine_ls_number_parameters 110
_refine_ls_number_reflns 1975
_refine_ls_number_restraints 107
_refine_ls_restrained_S_all 1.258
_refine_ls_R_factor_all 0.0646
_refine_ls_R_factor_gt 0.0604
_refine_ls_shift/su_max 0.000
_refine_ls_shift/su_mean 0.000
_refine_ls_structure_factor_coef Fsqd
_refine_ls_weighting_details 'calc w=1/[\s^2^(Fo^2^)+(0.0399P)^2^+48.6062P] where P=(Fo^2^+2Fc^2^)/3'
_refine_ls_weighting_scheme calc
_refine_ls_wR_factor_gt 0.1436
_refine_ls_wR_factor_ref 0.1470
_reflns_number_gt 1842
_reflns_number_total 1975
_reflns_threshold_expression >2sigma(I)
_cod_data_source_file c6nj01822j2.cif
_cod_data_source_block 5
_cod_depositor_comments
;
The following automatic conversions were performed:

'_symmetry_cell_setting' value 'Monoclinic' changed to 'monoclinic'
according to
/usr/data/users/saulius/crontab/automatic-downloads/rss-feeds/RSC/lib/dictionaries/cif_core.dic
dictionary named 'cif_core.dic' version 2.4.2 from 2011-04-26.

Automatic conversion script
Id: cif_fix_values 4268 2015-11-12 08:31:59Z antanas 

 Adding full bibliography for 7055722--7055727.cif.
;
_cod_original_sg_symbol_H-M P2(1)/n
_cod_database_code 7055727

loop_
_symmetry_equiv_pos_as_xyz
'x, y, z'
'-x+1/2, y+1/2, -z+1/2'
'-x, -y, -z'
'x-1/2, -y-1/2, z-1/2'

loop_
_atom_site_label
_atom_site_type_symbol
_atom_site_fract_x
_atom_site_fract_y
_atom_site_fract_z
_atom_site_U_iso_or_equiv
_atom_site_adp_type
_atom_site_occupancy
_atom_site_symmetry_multiplicity
_atom_site_calc_flag
_atom_site_refinement_flags
C1 C 0.5303(18) 0.669(2) 0.9540(16) 0.029(3) Uani 1 1 d DU
C2 C 0.7726(18) 0.762(2) 0.987(3) 0.041(5) Uani 1 1 d DU
H2A H 0.8138 0.8211 1.0472 0.061 Uiso 1 1 calc R
H2B H 0.7832 0.8014 0.9078 0.061 Uiso 1 1 calc R
H2C H 0.8210 0.6767 0.9894 0.061 Uiso 1 1 calc R
C3 C 0.496(3) 0.522(2) 0.7762(16) 0.028(5) Uani 1 1 d DU
H3A H 0.5551 0.4913 0.7101 0.042 Uiso 1 1 calc R
H3B H 0.4172 0.5740 0.7446 0.042 Uiso 1 1 calc R
H3C H 0.4593 0.4460 0.8204 0.042 Uiso 1 1 calc R
Cl1 Cl 0.3465(12) 0.9035(9) 1.1372(8) 0.051(2) Uani 1 1 d U
Cl2 Cl 0.3436(13) 0.8815(9) 0.8456(8) 0.054(2) Uani 1 1 d U
Cl3 Cl 0.1380(16) 0.6434(12) 0.8531(10) 0.076(3) Uani 1 1 d U
Cl4 Cl 0.1384(11) 0.6259(9) 1.1390(8) 0.055(2) Uani 1 1 d U
N1 N 0.6241(15) 0.7431(16) 1.013(2) 0.036(4) Uani 1 1 d DU
H1 H 0.5913 0.7861 1.0753 0.043 Uiso 1 1 calc R
N2 N 0.5804(18) 0.6048(16) 0.8565(14) 0.027(3) Uani 1 1 d DU
H2 H 0.6707 0.6137 0.8401 0.032 Uiso 1 1 calc R
O1 O 0.0865(12) 0.8812(11) 0.994(2) 0.027(3) Uani 1 1 d U
O2 O 0.4060(12) 0.6539(12) 1.0110(19) 0.029(3) Uani 1 1 d DU
W1 W 0.22424(6) 0.77501(6) 0.99951(14) 0.0216(3) Uani 1 1 d U

loop_
_atom_site_aniso_label
_atom_site_aniso_U_11
_atom_site_aniso_U_22
_atom_site_aniso_U_33
_atom_site_aniso_U_23
_atom_site_aniso_U_13
_atom_site_aniso_U_12
C1 0.026(5) 0.029(5) 0.033(5) 0.001(5) -0.003(5) 0.004(5)
C2 0.032(7) 0.045(8) 0.045(10) -0.007(8) 0.000(8) -0.006(7)
C3 0.026(7) 0.034(9) 0.024(7) -0.003(7) 0.000(7) -0.004(8)
Cl1 0.034(3) 0.061(4) 0.060(4) -0.029(3) -0.009(3) -0.002(3)
Cl2 0.039(4) 0.066(4) 0.057(4) 0.031(3) 0.012(3) 0.007(3)
Cl3 0.058(6) 0.089(6) 0.081(6) -0.055(5) -0.013(5) -0.001(6)
Cl4 0.025(4) 0.061(4) 0.079(5) 0.042(4) 0.013(4) 0.001(4)
N1 0.031(6) 0.037(6) 0.039(7) 0.000(6) -0.001(6) -0.002(5)
N2 0.022(6) 0.029(6) 0.029(6) 0.000(5) -0.004(5) 0.000(5)
O1 0.027(5) 0.022(5) 0.032(6) 0.002(7) 0.003(7) 0.007(4)
O2 0.025(5) 0.022(5) 0.039(6) 0.004(6) 0.002(6) 0.011(4)
W1 0.0150(4) 0.0212(4) 0.0285(4) 0.0009(6) 0.0083(11) 0.0004(3)

loop_
_atom_type_symbol
_atom_type_description
_atom_type_scat_dispersion_real
_atom_type_scat_dispersion_imag
_atom_type_scat_source
C C 0.0033 0.0016 'International Tables Vol C Tables 4.2.6.8 and 6.1.1.4'
H H 0.0000 0.0000 'International Tables Vol C Tables 4.2.6.8 and 6.1.1.4'
N N 0.0061 0.0033 'International Tables Vol C Tables 4.2.6.8 and 6.1.1.4'
O O 0.0106 0.0060 'International Tables Vol C Tables 4.2.6.8 and 6.1.1.4'
Cl Cl 0.1484 0.1585 'International Tables Vol C Tables 4.2.6.8 and 6.1.1.4'
W W -0.8490 6.8722 'International Tables Vol C Tables 4.2.6.8 and 6.1.1.4'

loop_
_geom_angle_atom_site_label_1
_geom_angle_atom_site_label_2
_geom_angle_atom_site_label_3
_geom_angle
N1 C1 O2 114.1(15)
N1 C1 N2 115.7(17)
O2 C1 N2 129.5(18)
N1 C2 H2A 109.5
N1 C2 H2B 109.5
H2A C2 H2B 109.5
N1 C2 H2C 109.5
H2A C2 H2C 109.5
H2B C2 H2C 109.5
N2 C3 H3A 109.5
N2 C3 H3B 109.5
H3A C3 H3B 109.5
N2 C3 H3C 109.5
H3A C3 H3C 109.5
H3B C3 H3C 109.5
C1 N1 C2 128(2)
C1 N1 H1 115.8
C2 N1 H1 115.8
C1 N2 C3 125.1(18)
C1 N2 H2 117.4
C3 N2 H2 117.4
C1 O2 W1 128.2(13)
O1 W1 O2 175.8(6)
O1 W1 Cl3 93.8(7)
O2 W1 Cl3 89.9(6)
O1 W1 Cl4 99.8(6)
O2 W1 Cl4 82.4(5)
Cl3 W1 Cl4 88.7(3)
O1 W1 Cl1 93.2(7)
O2 W1 Cl1 83.0(5)
Cl3 W1 Cl1 171.2(4)
Cl4 W1 Cl1 95.3(4)
O1 W1 Cl2 92.9(7)
O2 W1 Cl2 85.3(5)
Cl3 W1 Cl2 85.0(4)
Cl4 W1 Cl2 166.2(3)
Cl1 W1 Cl2 89.4(3)

loop_
_geom_bond_atom_site_label_1
_geom_bond_atom_site_label_2
_geom_bond_distance
C1 N1 1.341(17)
C1 O2 1.349(16)
C1 N2 1.354(16)
C2 N1 1.450(17)
C2 H2A 0.9800
C2 H2B 0.9800
C2 H2C 0.9800
C3 N2 1.466(18)
C3 H3A 0.9800
C3 H3B 0.9800
C3 H3C 0.9800
Cl1 W1 2.327(9)
Cl2 W1 2.327(8)
Cl3 W1 2.266(10)
Cl4 W1 2.320(8)
N1 H1 0.8800
N2 H2 0.8800
O1 W1 1.693(11)
O2 W1 2.119(11)

loop_
_geom_hbond_atom_site_label_D
_geom_hbond_atom_site_label_H
_geom_hbond_atom_site_label_A
_geom_hbond_distance_DH
_geom_hbond_distance_HA
_geom_hbond_distance_DA
_geom_hbond_angle_DHA
_geom_hbond_site_symmetry_A
N1 H1 Cl1 0.88 2.70 3.39(2) 136.6 .
N2 H2 Cl1 0.88 2.82 3.522(19) 137.4 4_675

loop_
_geom_torsion_atom_site_label_1
_geom_torsion_atom_site_label_2
_geom_torsion_atom_site_label_3
_geom_torsion_atom_site_label_4
_geom_torsion
O2 C1 N1 C2 170(2)
N2 C1 N1 C2 -1(4)
N1 C1 N2 C3 -178(2)
O2 C1 N2 C3 13(4)
N1 C1 O2 W1 89(2)
N2 C1 O2 W1 -101(3)
C1 O2 W1 O1 -58(13)
C1 O2 W1 Cl3 92.8(18)
C1 O2 W1 Cl4 -178.4(18)
C1 O2 W1 Cl1 -82.1(17)
C1 O2 W1 Cl2 7.9(17)
